data_4078205
loop_
_publ_author_name
'Betanzos-Lara, Soledad'
'Salassa, Luca'
'Habtemariam, Abraha'
'Novakova, Olga'
'Pizarro, Ana M.'
'Clarkson, Guy J.'
'Liskova, Barbora'
'Brabec, Viktor'
'Sadler, Peter J.'

_publ_section_title
;
 Photoactivatable Organometallic Pyridyl Ruthenium(II) Arene Complexes
;
_journal_issue 9
_journal_name_full Organometallics
_journal_page_first 3466
_journal_paper_doi 10.1021/om201177y
_journal_volume 31
_journal_year 2012
_chemical_formula_sum 'C24 H27 F12 N5 P2 Ru'
_chemical_formula_weight 776.52
_chemical_name_systematic
; 
 ? 
;
_space_group_IT_number 14
_symmetry_cell_setting monoclinic
_symmetry_space_group_name_Hall '-P 2yn'
_symmetry_space_group_name_H-M 'P 1 21/n 1'
_atom_sites_solution_hydrogens geom
_atom_sites_solution_primary direct
_atom_sites_solution_secondary difmap
_audit_creation_method SHELXL-97
_cell_angle_alpha 90.00
_cell_angle_beta 106.688(12)
_cell_angle_gamma 90.00
_cell_formula_units_Z 4
_cell_length_a 10.7691(14)
_cell_length_b 23.718(3)
_cell_length_c 12.0221(14)
_cell_measurement_reflns_used 7087
_cell_measurement_temperature 296(2)
_cell_measurement_theta_max 29.13
_cell_measurement_theta_min 2.81
_cell_volume 2941.4(7)
_computing_cell_refinement 'CrysAlis RED, Oxford Diffraction Ltd'
_computing_data_collection 'CrysAlis CCD, Oxford Diffraction Ltd'
_computing_data_reduction 'CrysAlis RED, Oxford Diffraction Ltd'
_computing_molecular_graphics 'SHELXTL (Sheldrick, 1997)'
_computing_publication_material 'SHELXTL (Sheldrick, 1997)'
_computing_structure_refinement 'SHELXL-97 (Sheldrick, 1997)'
_computing_structure_solution 'SHELXS-97 (Sheldrick, 1990)'
_diffrn_ambient_temperature 296(2)
_diffrn_detector_area_resol_mean 10.2833
_diffrn_measured_fraction_theta_full 0.997
_diffrn_measured_fraction_theta_max 0.902
_diffrn_measurement_device_type 'Oxford Diffraction Gemini R'
_diffrn_measurement_method '\f & \w scans'
_diffrn_radiation_monochromator graphite
_diffrn_radiation_source 'Enhance (Mo) X-ray Source'
_diffrn_radiation_type MoK\a
_diffrn_radiation_wavelength 0.71073
_diffrn_reflns_av_R_equivalents 0.1490
_diffrn_reflns_av_sigmaI/netI 0.0751
_diffrn_reflns_limit_h_max 14
_diffrn_reflns_limit_h_min -14
_diffrn_reflns_limit_k_max 32
_diffrn_reflns_limit_k_min -31
_diffrn_reflns_limit_l_max 16
_diffrn_reflns_limit_l_min -16
_diffrn_reflns_number 28471
_diffrn_reflns_theta_full 26.50
_diffrn_reflns_theta_max 29.19
_diffrn_reflns_theta_min 2.82
_diffrn_standards_decay_% nil
_exptl_absorpt_coefficient_mu 0.744
_exptl_absorpt_correction_T_max 1.00
_exptl_absorpt_correction_T_min 0.83
_exptl_absorpt_correction_type multi-scan
_exptl_absorpt_process_details 'ABSPACK(CrysAlis, Oxford Diffraction)'
_exptl_crystal_colour yellow
_exptl_crystal_density_diffrn 1.754
_exptl_crystal_density_method 'not measured'
_exptl_crystal_description block
_exptl_crystal_F_000 1552
_exptl_crystal_size_max 0.40
_exptl_crystal_size_mid 0.20
_exptl_crystal_size_min 0.10
_refine_diff_density_max 0.637
_refine_diff_density_min -0.982
_refine_diff_density_rms 0.102
_refine_ls_extinction_method none
_refine_ls_goodness_of_fit_ref 1.051
_refine_ls_hydrogen_treatment constr
_refine_ls_matrix_type full
_refine_ls_number_parameters 448
_refine_ls_number_reflns 7186
_refine_ls_number_restraints 51
_refine_ls_restrained_S_all 1.077
_refine_ls_R_factor_all 0.0716
_refine_ls_R_factor_gt 0.0446
_refine_ls_shift/su_max 0.000
_refine_ls_shift/su_mean 0.000
_refine_ls_structure_factor_coef Fsqd
_refine_ls_weighting_details 'calc w=1/[\s^2^(Fo^2^)+(0.0479P)^2^+0.9860P] where P=(Fo^2^+2Fc^2^)/3'
_refine_ls_weighting_scheme calc
_refine_ls_wR_factor_gt 0.0988
_refine_ls_wR_factor_ref 0.1101
_reflns_number_gt 5323
_reflns_number_total 7186
_reflns_threshold_expression >2sigma(I)
_cod_data_source_file om201177y_si_002.cif
_cod_data_source_block complex_2
_cod_original_cell_volume 2941.4(6)
_cod_original_sg_symbol_H-M P2(1)/n
_cod_database_code 4078205

loop_
_symmetry_equiv_pos_as_xyz
'x, y, z'
'-x+1/2, y+1/2, -z+1/2'
'-x, -y, -z'
'x-1/2, -y-1/2, z-1/2'

loop_
_atom_site_label
_atom_site_type_symbol
_atom_site_fract_x
_atom_site_fract_y
_atom_site_fract_z
_atom_site_U_iso_or_equiv
_atom_site_adp_type
_atom_site_occupancy
_atom_site_symmetry_multiplicity
_atom_site_calc_flag
_atom_site_refinement_flags
_atom_site_disorder_assembly
_atom_site_disorder_group
Ru1 Ru 0.44502(2) 0.124328(9) 0.74906(2) 0.03681(9) Uani 1 1 d . A .
N1 N 0.3107(2) 0.06484(9) 0.7730(2) 0.0381(5) Uani 1 1 d . . .
C2 C 0.1804(3) 0.07064(14) 0.7454(3) 0.0481(7) Uani 1 1 d . . .
H2A H 0.1426 0.1047 0.7150 0.058 Uiso 1 1 calc R . .
C3 C 0.1029(3) 0.02716(15) 0.7614(3) 0.0566(9) Uani 1 1 d . . .
H3A H 0.0132 0.0309 0.7404 0.068 Uiso 1 1 calc R . .
C4 C 0.1619(4) -0.02169(16) 0.8093(3) 0.0627(10) Uani 1 1 d . . .
H4A H 0.1108 -0.0515 0.8206 0.075 Uiso 1 1 calc R . .
N5 N 0.2909(3) -0.02814(11) 0.8404(3) 0.0542(7) Uani 1 1 d . . .
C6 C 0.3586(3) 0.01483(11) 0.8199(3) 0.0404(6) Uani 1 1 d . . .
C7 C 0.5008(3) 0.00942(11) 0.8455(3) 0.0404(6) Uani 1 1 d . . .
N8 N 0.5604(2) 0.05375(9) 0.8128(2) 0.0375(5) Uani 1 1 d . . .
C9 C 0.6892(3) 0.04889(12) 0.8286(3) 0.0452(7) Uani 1 1 d . . .
H9A H 0.7341 0.0786 0.8075 0.054 Uiso 1 1 calc R . .
C10 C 0.7548(3) 0.00110(13) 0.8750(3) 0.0518(8) Uani 1 1 d . . .
H10A H 0.8431 -0.0026 0.8836 0.062 Uiso 1 1 calc R . .
C11 C 0.6864(3) -0.04107(13) 0.9085(4) 0.0577(9) Uani 1 1 d . . .
H11A H 0.7304 -0.0733 0.9426 0.069 Uiso 1 1 calc R . .
N12 N 0.5586(3) -0.03771(10) 0.8941(3) 0.0552(7) Uani 1 1 d . . .
C13 C 0.5112(4) 0.13030(16) 0.5930(3) 0.0635(10) Uani 1 1 d . A .
H13A H 0.5605 0.0988 0.5743 0.076 Uiso 1 1 calc R . .
C14 C 0.5772(4) 0.17058(17) 0.6722(4) 0.0655(11) Uani 1 1 d . . .
H14A H 0.6707 0.1658 0.7070 0.079 Uiso 1 1 calc R . .
C15 C 0.5140(4) 0.21036(15) 0.7189(3) 0.0654(10) Uani 1 1 d . . .
C16 C 0.3763(4) 0.20902(14) 0.6837(3) 0.0621(10) Uani 1 1 d U . .
H16A H 0.3290 0.2318 0.7261 0.075 Uiso 1 1 calc R . .
C17 C 0.3087(4) 0.16865(16) 0.6036(4) 0.0658(11) Uani 1 1 d . A .
H17A H 0.2154 0.1640 0.5919 0.079 Uiso 1 1 calc R . .
C18 C 0.3759(4) 0.12769(15) 0.5559(3) 0.0610(10) Uani 1 1 d . . .
C19 C 0.2848(8) 0.0839(3) 0.4747(5) 0.0871(18) Uani 0.75 1 d PDU A 1
H19A H 0.2135 0.0770 0.5085 0.105 Uiso 0.75 1 calc PR A 1
C20 C 0.2258(9) 0.1071(3) 0.3596(7) 0.124(3) Uani 0.75 1 d PDU A 1
H20A H 0.1819 0.0777 0.3085 0.185 Uiso 0.75 1 calc PR A 1
H20B H 0.2919 0.1232 0.3301 0.185 Uiso 0.75 1 calc PR A 1
H20C H 0.1647 0.1359 0.3642 0.185 Uiso 0.75 1 calc PR A 1
C21 C 0.3474(8) 0.0287(3) 0.4717(7) 0.115(2) Uani 0.75 1 d PDU A 1
H21A H 0.2883 0.0042 0.4181 0.172 Uiso 0.75 1 calc PR A 1
H21B H 0.3704 0.0122 0.5479 0.172 Uiso 0.75 1 calc PR A 1
H21C H 0.4241 0.0338 0.4473 0.172 Uiso 0.75 1 calc PR A 1
C19A C 0.3548(16) 0.0806(7) 0.4564(13) 0.087(4) Uiso 0.25 1 d PD A 2
H19B H 0.4235 0.0520 0.4764 0.101 Uiso 0.25 1 calc PR A 2
C20A C 0.355(2) 0.1107(8) 0.3504(17) 0.094(6) Uiso 0.25 1 d PD A 2
H20D H 0.3444 0.0843 0.2879 0.141 Uiso 0.25 1 calc PR A 2
H20E H 0.4355 0.1304 0.3625 0.141 Uiso 0.25 1 calc PR A 2
H20F H 0.2847 0.1373 0.3313 0.141 Uiso 0.25 1 calc PR A 2
C21A C 0.227(3) 0.0556(16) 0.450(3) 0.130(15) Uiso 0.25 1 d PD A 2
H21D H 0.2054 0.0275 0.3901 0.195 Uiso 0.25 1 calc PR A 2
H21E H 0.1617 0.0846 0.4327 0.195 Uiso 0.25 1 calc PR A 2
H21F H 0.2297 0.0385 0.5232 0.195 Uiso 0.25 1 calc PR A 2
C22 C 0.5875(6) 0.25230(18) 0.8070(5) 0.1005(16) Uani 1 1 d U . .
H22A H 0.6691 0.2363 0.8500 0.151 Uiso 1 1 calc R . .
H22B H 0.5379 0.2615 0.8593 0.151 Uiso 1 1 calc R . .
H22C H 0.6025 0.2858 0.7681 0.151 Uiso 1 1 calc R . .
N23 N 0.4699(2) 0.14780(9) 0.9234(2) 0.0374(5) Uani 1 1 d . . .
C24 C 0.5852(3) 0.14659(12) 1.0058(3) 0.0447(7) Uani 1 1 d . A .
H24A H 0.6545 0.1291 0.9882 0.054 Uiso 1 1 calc R . .
C25 C 0.6057(3) 0.16967(13) 1.1138(3) 0.0532(8) Uani 1 1 d . . .
H25A H 0.6872 0.1675 1.1675 0.064 Uiso 1 1 calc R A .
C26 C 0.5054(4) 0.19624(15) 1.1433(3) 0.0578(9) Uani 1 1 d . A .
C27 C 0.3852(3) 0.19645(14) 1.0591(3) 0.0547(8) Uani 1 1 d . . .
H27A H 0.3141 0.2131 1.0752 0.066 Uiso 1 1 calc R A .
C28 C 0.3712(3) 0.17235(13) 0.9532(3) 0.0487(8) Uani 1 1 d . A .
H28A H 0.2897 0.1729 0.8991 0.058 Uiso 1 1 calc R . .
C29 C 0.5246(5) 0.2236(2) 1.2595(4) 0.0956(15) Uani 1 1 d . . .
H29A H 0.5979 0.2069 1.3148 0.143 Uiso 1 1 calc R A .
H29B H 0.4485 0.2181 1.2846 0.143 Uiso 1 1 calc R . .
H29C H 0.5397 0.2632 1.2534 0.143 Uiso 1 1 calc R . .
P10 P -0.14966(12) 0.12316(6) 0.48890(11) 0.0784(3) Uani 1 1 d D . .
F11 F -0.2808(3) 0.09348(17) 0.4226(3) 0.1405(13) Uani 1 1 d D B .
F12 F -0.0195(3) 0.15390(16) 0.5570(3) 0.1225(11) Uani 1 1 d . B .
F13 F -0.1399(4) 0.1471(3) 0.3719(3) 0.156(2) Uani 0.908(7) 1 d P B 2
F14 F -0.1658(3) 0.09704(16) 0.6087(3) 0.1072(14) Uani 0.908(7) 1 d P B 2
F15 F -0.2306(3) 0.17539(14) 0.5091(4) 0.1118(15) Uani 0.908(7) 1 d P B 2
F16 F -0.0703(4) 0.0684(2) 0.4802(5) 0.150(2) Uani 0.908(7) 1 d P B 2
F13A F -0.087(3) 0.1073(17) 0.389(3) 0.19(3) Uiso 0.092(7) 1 d PD B 1
F14A F -0.204(3) 0.1419(17) 0.591(2) 0.20(3) Uiso 0.092(7) 1 d PD B 1
F15A F -0.192(3) 0.1820(7) 0.427(3) 0.103(13) Uiso 0.092(7) 1 d PD B 1
F16A F -0.096(3) 0.0681(11) 0.554(3) 0.16(2) Uiso 0.092(7) 1 d PD B 1
P20 P 0.98797(8) 0.15157(4) 0.99479(8) 0.0480(2) Uani 1 1 d D . .
F21 F 1.1112(3) 0.14288(13) 1.1027(2) 0.0999(9) Uani 1 1 d . C .
F22 F 0.8653(2) 0.15835(12) 0.8859(2) 0.1010(9) Uani 1 1 d . C .
F23 F 1.0057(3) 0.21688(10) 1.0031(3) 0.0944(11) Uani 0.930(5) 1 d P C 1
F24 F 0.9730(4) 0.08491(11) 0.9874(3) 0.1167(15) Uani 0.930(5) 1 d P C 1
F25 F 1.0758(3) 0.14876(15) 0.9106(3) 0.0941(11) Uani 0.930(5) 1 d P C 1
F26 F 0.9032(3) 0.15418(17) 1.0817(3) 0.1137(14) Uani 0.930(5) 1 d P C 1
F23A F 0.912(3) 0.1973(13) 1.035(4) 0.102(15) Uiso 0.070(5) 1 d PD C 2
F24A F 1.048(4) 0.1028(12) 0.939(5) 0.126(19) Uiso 0.070(5) 1 d PD C 2
F25A F 1.079(3) 0.1955(12) 0.960(3) 0.080(12) Uiso 0.070(5) 1 d PD C 2
F26A F 0.877(3) 0.1058(11) 1.008(2) 0.054(9) Uiso 0.070(5) 1 d PD C 2

loop_
_atom_site_aniso_label
_atom_site_aniso_U_11
_atom_site_aniso_U_22
_atom_site_aniso_U_33
_atom_site_aniso_U_23
_atom_site_aniso_U_13
_atom_site_aniso_U_12
Ru1 0.03639(14) 0.03306(13) 0.04132(14) 0.00560(10) 0.01171(11) 0.00187(10)
N1 0.0349(12) 0.0393(12) 0.0392(13) 0.0027(10) 0.0091(11) -0.0007(10)
C2 0.0364(16) 0.0568(18) 0.0492(17) 0.0061(15) 0.0092(14) 0.0023(14)
C3 0.0358(16) 0.070(2) 0.063(2) 0.0039(18) 0.0126(16) -0.0072(16)
C4 0.050(2) 0.067(2) 0.072(2) 0.006(2) 0.019(2) -0.0182(18)
N5 0.0505(16) 0.0461(14) 0.0691(19) 0.0098(14) 0.0222(15) -0.0081(12)
C6 0.0418(16) 0.0375(14) 0.0409(16) 0.0005(13) 0.0103(14) -0.0029(12)
C7 0.0436(16) 0.0338(13) 0.0435(16) 0.0003(12) 0.0122(14) 0.0006(12)
N8 0.0391(13) 0.0319(11) 0.0414(13) 0.0007(10) 0.0111(11) 0.0016(10)
C9 0.0383(16) 0.0395(14) 0.0562(19) -0.0012(14) 0.0109(15) -0.0001(13)
C10 0.0407(17) 0.0471(17) 0.066(2) -0.0049(16) 0.0122(16) 0.0086(14)
C11 0.051(2) 0.0404(16) 0.081(3) 0.0100(17) 0.0173(19) 0.0137(15)
N12 0.0523(16) 0.0384(13) 0.076(2) 0.0111(14) 0.0201(15) 0.0064(12)
C13 0.074(3) 0.070(2) 0.055(2) 0.0205(19) 0.031(2) 0.020(2)
C14 0.055(2) 0.074(2) 0.068(2) 0.035(2) 0.019(2) -0.0058(19)
C15 0.086(3) 0.0441(18) 0.064(2) 0.0164(17) 0.017(2) -0.0123(19)
C16 0.082(2) 0.0446(16) 0.064(2) 0.0206(16) 0.0277(19) 0.0181(17)
C17 0.047(2) 0.076(2) 0.069(2) 0.038(2) 0.0097(19) 0.0122(18)
C18 0.080(3) 0.059(2) 0.0378(17) 0.0119(16) 0.0079(18) 0.008(2)
C19 0.089(4) 0.107(4) 0.058(3) -0.007(3) 0.009(3) 0.004(4)
C20 0.135(4) 0.117(4) 0.106(4) -0.001(3) 0.013(3) 0.015(3)
C21 0.126(4) 0.095(3) 0.108(4) -0.001(3) 0.011(3) -0.009(3)
C22 0.133(4) 0.060(2) 0.100(3) 0.012(2) 0.019(3) -0.032(2)
N23 0.0365(13) 0.0327(11) 0.0454(13) 0.0012(11) 0.0155(11) 0.0012(10)
C24 0.0412(17) 0.0402(14) 0.0516(18) 0.0011(14) 0.0114(15) 0.0045(13)
C25 0.0490(19) 0.0495(17) 0.056(2) -0.0084(15) 0.0064(17) -0.0020(15)
C26 0.067(2) 0.0531(18) 0.055(2) -0.0130(16) 0.0200(19) -0.0061(17)
C27 0.051(2) 0.0547(18) 0.064(2) -0.0080(17) 0.0265(18) 0.0012(16)
C28 0.0374(16) 0.0477(16) 0.061(2) 0.0010(15) 0.0140(16) 0.0004(14)
C29 0.095(3) 0.114(4) 0.073(3) -0.038(3) 0.017(3) 0.008(3)
P10 0.0562(6) 0.1074(9) 0.0668(7) -0.0012(6) 0.0099(6) 0.0123(6)
F11 0.103(2) 0.168(3) 0.127(3) -0.016(2) -0.005(2) -0.033(2)
F12 0.0646(17) 0.165(3) 0.118(3) -0.006(2) -0.0058(17) -0.0083(19)
F13 0.095(3) 0.290(7) 0.083(3) 0.048(3) 0.024(2) -0.010(4)
F14 0.113(3) 0.123(3) 0.085(2) 0.019(2) 0.028(2) 0.018(2)
F15 0.091(2) 0.100(2) 0.146(4) 0.010(2) 0.038(2) 0.0268(18)
F16 0.151(4) 0.156(4) 0.149(4) -0.015(3) 0.055(3) 0.064(3)
P20 0.0389(4) 0.0522(5) 0.0531(5) 0.0021(4) 0.0133(4) -0.0021(4)
F21 0.0715(16) 0.134(2) 0.0781(17) 0.0065(17) -0.0041(14) 0.0175(16)
F22 0.0685(16) 0.113(2) 0.094(2) 0.0087(16) -0.0206(15) -0.0051(14)
F23 0.141(3) 0.0536(13) 0.0897(19) -0.0109(13) 0.0340(19) -0.0118(15)
F24 0.141(3) 0.0548(15) 0.143(3) 0.0072(17) 0.023(2) -0.0167(18)
F25 0.0844(19) 0.130(3) 0.0839(19) -0.0179(19) 0.0503(17) -0.0035(18)
F26 0.087(2) 0.164(3) 0.115(3) 0.033(2) 0.069(2) 0.017(2)

loop_
_atom_type_symbol
_atom_type_description
_atom_type_scat_dispersion_real
_atom_type_scat_dispersion_imag
_atom_type_scat_source
C C 0.0033 0.0016 'International Tables Vol C Tables 4.2.6.8 and 6.1.1.4'
H H 0.0000 0.0000 'International Tables Vol C Tables 4.2.6.8 and 6.1.1.4'
N N 0.0061 0.0033 'International Tables Vol C Tables 4.2.6.8 and 6.1.1.4'
F F 0.0171 0.0103 'International Tables Vol C Tables 4.2.6.8 and 6.1.1.4'
P P 0.1023 0.0942 'International Tables Vol C Tables 4.2.6.8 and 6.1.1.4'
Ru Ru -1.2594 0.8363 'International Tables Vol C Tables 4.2.6.8 and 6.1.1.4'

loop_
_geom_angle_atom_site_label_1
_geom_angle_atom_site_label_2
_geom_angle_atom_site_label_3
_geom_angle
N8 Ru1 N1 76.86(9)
N8 Ru1 N23 87.40(9)
N1 Ru1 N23 86.40(9)
N8 Ru1 C13 93.44(12)
N1 Ru1 C13 124.50(14)
N23 Ru1 C13 148.47(14)
N8 Ru1 C14 99.48(12)
N1 Ru1 C14 161.35(14)
N23 Ru1 C14 111.87(14)
C13 Ru1 C14 36.92(15)
N8 Ru1 C17 149.63(14)
N1 Ru1 C17 95.81(12)
N23 Ru1 C17 121.92(13)
C13 Ru1 C17 66.19(15)
C14 Ru1 C17 78.03(14)
N8 Ru1 C16 163.97(13)
N1 Ru1 C16 119.16(13)
N23 Ru1 C16 92.74(12)
C13 Ru1 C16 78.14(14)
C14 Ru1 C16 65.62(15)
C17 Ru1 C16 37.15(15)
N8 Ru1 C18 113.30(12)
N1 Ru1 C18 97.47(13)
N23 Ru1 C18 159.29(12)
C13 Ru1 C18 36.83(15)
C14 Ru1 C18 66.85(16)
C17 Ru1 C18 37.59(15)
C16 Ru1 C18 67.56(14)
N8 Ru1 C15 126.78(13)
N1 Ru1 C15 155.45(14)
N23 Ru1 C15 88.10(12)
C13 Ru1 C15 66.30(15)
C14 Ru1 C15 36.08(15)
C17 Ru1 C15 67.18(15)
C16 Ru1 C15 37.28(15)
C18 Ru1 C15 79.95(14)
C6 N1 C2 115.9(2)
C6 N1 Ru1 116.83(19)
C2 N1 Ru1 127.2(2)
N1 C2 C3 121.2(3)
N1 C2 H2A 119.4
C3 C2 H2A 119.4
C4 C3 C2 117.9(3)
C4 C3 H3A 121.1
C2 C3 H3A 121.1
N5 C4 C3 122.3(3)
N5 C4 H4A 118.9
C3 C4 H4A 118.9
C6 N5 C4 116.4(3)
N5 C6 N1 126.3(3)
N5 C6 C7 119.3(3)
N1 C6 C7 114.4(2)
N12 C7 N8 125.6(3)
N12 C7 C6 119.4(3)
N8 C7 C6 115.0(2)
C7 N8 C9 116.6(2)
C7 N8 Ru1 116.62(19)
C9 N8 Ru1 126.70(19)
N8 C9 C10 121.2(3)
N8 C9 H9A 119.4
C10 C9 H9A 119.4
C9 C10 C11 117.8(3)
C9 C10 H10A 121.1
C11 C10 H10A 121.1
N12 C11 C10 122.6(3)
N12 C11 H11A 118.7
C10 C11 H11A 118.7
C7 N12 C11 116.1(3)
C14 C13 C18 121.9(4)
C14 C13 Ru1 71.7(2)
C18 C13 Ru1 72.8(2)
C14 C13 H13A 118.5
C18 C13 H13A 118.5
Ru1 C13 H13A 118.5
C15 C14 C13 122.4(4)
C15 C14 Ru1 73.4(2)
C13 C14 Ru1 71.4(2)
C15 C14 H14A 118.3
C13 C14 H14A 118.3
Ru1 C14 H14A 118.3
C14 C15 C16 117.4(4)
C14 C15 C22 121.3(4)
C16 C15 C22 121.3(4)
C14 C15 Ru1 70.50(19)
C16 C15 Ru1 70.20(19)
C22 C15 Ru1 128.5(3)
C17 C16 C15 120.8(3)
C17 C16 Ru1 71.22(19)
C15 C16 Ru1 72.52(19)
C17 C16 H16A 119.1
C15 C16 H16A 119.1
Ru1 C16 H16A 119.1
C16 C17 C18 121.1(4)
C16 C17 Ru1 71.6(2)
C18 C17 Ru1 72.20(19)
C16 C17 H17A 118.9
C18 C17 H17A 118.9
Ru1 C17 H17A 118.9
C13 C18 C17 116.4(4)
C13 C18 C19 129.7(4)
C17 C18 C19 113.8(5)
C13 C18 C19A 100.4(7)
C17 C18 C19A 142.6(7)
C19 C18 C19A 31.0(5)
C13 C18 Ru1 70.3(2)
C17 C18 Ru1 70.2(2)
C19 C18 Ru1 126.1(3)
C19A C18 Ru1 133.3(6)
C20 C19 C21 113.0(6)
C20 C19 C18 111.5(6)
C21 C19 C18 113.2(6)
C20 C19 H19A 106.1
C21 C19 H19A 106.1
C18 C19 H19A 106.1
C20A C19A C21A 112.5(18)
C20A C19A C18 105.8(13)
C21A C19A C18 104(2)
C20A C19A H19B 111.3
C21A C19A H19B 111.3
C18 C19A H19B 111.3
C19A C20A H20D 109.5
C19A C20A H20E 109.5
H20D C20A H20E 109.5
C19A C20A H20F 109.5
H20D C20A H20F 109.5
H20E C20A H20F 109.5
C19A C21A H21D 109.5
C19A C21A H21E 109.5
H21D C21A H21E 109.5
C19A C21A H21F 109.5
H21D C21A H21F 109.5
H21E C21A H21F 109.5
C15 C22 H22A 109.5
C15 C22 H22B 109.5
H22A C22 H22B 109.5
C15 C22 H22C 109.5
H22A C22 H22C 109.5
H22B C22 H22C 109.5
C24 N23 C28 116.4(3)
C24 N23 Ru1 123.5(2)
C28 N23 Ru1 119.6(2)
N23 C24 C25 123.5(3)
N23 C24 H24A 118.2
C25 C24 H24A 118.2
C24 C25 C26 120.1(3)
C24 C25 H25A 120.0
C26 C25 H25A 120.0
C25 C26 C27 116.5(3)
C25 C26 C29 121.8(4)
C27 C26 C29 121.7(4)
C28 C27 C26 120.4(3)
C28 C27 H27A 119.8
C26 C27 H27A 119.8
N23 C28 C27 123.1(3)
N23 C28 H28A 118.5
C27 C28 H28A 118.5
C26 C29 H29A 109.5
C26 C29 H29B 109.5
H29A C29 H29B 109.5
C26 C29 H29C 109.5
H29A C29 H29C 109.5
H29B C29 H29C 109.5
F16A P10 F13 131.0(16)
F16A P10 F14A 90.8(11)
F13 P10 F14A 138.1(15)
F16A P10 F15 136.9(17)
F13 P10 F15 92.1(3)
F14A P10 F15 46.2(16)
F16A P10 F11 91.7(11)
F13 P10 F11 89.4(2)
F14A P10 F11 92.3(12)
F15 P10 F11 88.5(2)
F16A P10 F16 37.4(16)
F13 P10 F16 93.6(3)
F14A P10 F16 128.2(16)
F15 P10 F16 174.3(3)
F11 P10 F16 91.3(2)
F16A P10 F13A 90.2(11)
F13 P10 F13A 40.8(15)
F14A P10 F13A 176.0(16)
F15 P10 F13A 132.9(16)
F11 P10 F13A 91.6(12)
F16 P10 F13A 52.8(15)
F16A P10 F12 88.8(11)
F13 P10 F12 91.1(2)
F14A P10 F12 86.6(12)
F15 P10 F12 90.3(2)
F11 P10 F12 178.7(2)
F16 P10 F12 89.9(2)
F13A P10 F12 89.6(12)
F16A P10 F15A 174.7(15)
F13 P10 F15A 48.5(13)
F14A P10 F15A 89.7(11)
F15 P10 F15A 44.1(14)
F11 P10 F15A 93.5(9)
F16 P10 F15A 141.6(14)
F13A P10 F15A 89.0(11)
F12 P10 F15A 85.9(9)
F16A P10 F14 49.3(17)
F13 P10 F14 177.6(2)
F14A P10 F14 41.8(16)
F15 P10 F14 87.6(2)
F11 P10 F14 88.2(2)
F16 P10 F14 86.7(2)
F13A P10 F14 139.5(16)
F12 P10 F14 91.2(2)
F15A P10 F14 131.5(14)
F23A P20 F23 48.5(12)
F23A P20 F25A 92.4(12)
F23 P20 F25A 44.0(12)
F23A P20 F24A 172(3)
F23 P20 F24A 134.5(13)
F25A P20 F24A 90.7(12)
F23A P20 F25 135.4(14)
F23 P20 F25 89.85(17)
F25A P20 F25 47.2(13)
F24A P20 F25 45.1(14)
F23A P20 F26 45.1(14)
F23 P20 F26 90.15(19)
F25A P20 F26 132.5(13)
F24A P20 F26 134.7(15)
F25 P20 F26 178.55(19)
F23A P20 F22 77.9(17)
F23 P20 F22 90.56(16)
F25A P20 F22 98.6(14)
F24A P20 F22 94(2)
F25 P20 F22 89.14(17)
F26 P20 F22 92.32(18)
F23A P20 F21 103.6(17)
F23 P20 F21 91.06(17)
F25A P20 F21 82.1(14)
F24A P20 F21 85(2)
F25 P20 F21 90.27(17)
F26 P20 F21 88.28(18)
F22 P20 F21 178.27(17)
F23A P20 F24 132.4(12)
F23 P20 F24 178.8(2)
F25A P20 F24 135.2(13)
F24A P20 F24 44.7(13)
F25 P20 F24 89.5(2)
F26 P20 F24 90.4(2)
F22 P20 F24 90.45(18)
F21 P20 F24 87.93(18)
F23A P20 F26A 88.3(11)
F23 P20 F26A 136.4(10)
F25A P20 F26A 170.4(17)
F24A P20 F26A 87.4(11)
F25 P20 F26A 128.1(10)
F26 P20 F26A 52.4(10)
F22 P20 F26A 72.1(10)
F21 P20 F26A 107.1(10)
F24 P20 F26A 44.6(9)

loop_
_geom_bond_atom_site_label_1
_geom_bond_atom_site_label_2
_geom_bond_distance
Ru1 N8 2.094(2)
Ru1 N1 2.099(2)
Ru1 N23 2.110(2)
Ru1 C13 2.195(4)
Ru1 C14 2.199(3)
Ru1 C17 2.201(3)
Ru1 C16 2.206(3)
Ru1 C18 2.227(3)
Ru1 C15 2.236(3)
N1 C6 1.351(4)
N1 C2 1.353(4)
C2 C3 1.375(5)
C2 H2A 0.9300
C3 C4 1.366(5)
C3 H3A 0.9300
C4 N5 1.340(4)
C4 H4A 0.9300
N5 C6 1.317(4)
C6 C7 1.478(4)
C7 N12 1.330(4)
C7 N8 1.348(4)
N8 C9 1.349(4)
C9 C10 1.367(4)
C9 H9A 0.9300
C10 C11 1.370(5)
C10 H10A 0.9300
C11 N12 1.339(4)
C11 H11A 0.9300
C13 C14 1.392(6)
C13 C18 1.397(6)
C13 H13A 0.9800
C14 C15 1.374(6)
C14 H14A 0.9800
C15 C16 1.420(6)
C15 C22 1.502(6)
C16 C17 1.404(6)
C16 H16A 0.9800
C17 C18 1.427(6)
C17 H17A 0.9800
C18 C19 1.564(8)
C18 C19A 1.605(16)
C19 C20 1.455(9)
C19 C21 1.479(9)
C19 H19A 0.9800
C20 H20A 0.9600
C20 H20B 0.9600
C20 H20C 0.9600
C21 H21A 0.9600
C21 H21B 0.9600
C21 H21C 0.9600
C19A C20A 1.462(17)
C19A C21A 1.484(18)
C19A H19B 0.9800
C20A H20D 0.9600
C20A H20E 0.9600
C20A H20F 0.9600
C21A H21D 0.9600
C21A H21E 0.9600
C21A H21F 0.9600
C22 H22A 0.9600
C22 H22B 0.9600
C22 H22C 0.9600
N23 C24 1.348(4)
N23 C28 1.348(4)
C24 C25 1.368(5)
C24 H24A 0.9300
C25 C26 1.381(5)
C25 H25A 0.9300
C26 C27 1.396(5)
C26 C29 1.499(5)
C27 C28 1.363(5)
C27 H27A 0.9300
C28 H28A 0.9300
C29 H29A 0.9600
C29 H29B 0.9600
C29 H29C 0.9600
P10 F16A 1.547(17)
P10 F13 1.548(4)
P10 F14A 1.564(18)
P10 F15 1.573(3)
P10 F11 1.574(3)
P10 F16 1.576(4)
P10 F13A 1.579(18)
P10 F12 1.584(3)
P10 F15A 1.585(16)
P10 F14 1.622(3)
P20 F23A 1.52(3)
P20 F23 1.560(3)
P20 F25A 1.564(17)
P20 F24A 1.570(18)
P20 F25 1.572(3)
P20 F26 1.574(3)
P20 F22 1.579(2)
P20 F21 1.580(3)
P20 F24 1.589(3)
P20 F26A 1.65(2)
